data_7044819
loop_
_publ_author_name
'Wang, Xiuli'
'Zhang, Shan'
'Wang, Xiang'
'Liu, Guo Cheng'
'Lin, Hongyan'
'Zhang, Huixiu'

_publ_section_title
;
 Various Polyoxomolybdate-based Hybrids Induced by pH and Solvents:
 Structures, Adsorption Activities for Dyes and Bifunctional
 Electrocatalytic Properties
;
_journal_name_full 'Dalton Transactions'
_journal_paper_doi 10.1039/C7DT03618C
_journal_year 2017
_chemical_formula_sum 'C14 H12 Co Mo4 N6 O17'
_chemical_formula_weight 978.99
_space_group_crystal_system monoclinic
_space_group_IT_number 14
_space_group_name_Hall '-P 2yn'
_space_group_name_H-M_alt 'P 1 21/n 1'
_symmetry_space_group_name_Hall '-P 2yn'
_symmetry_space_group_name_H-M 'P 1 21/n 1'
_atom_sites_solution_hydrogens geom
_audit_creation_method SHELXL-2014/7
_audit_update_record
;
2017-08-30 deposited with the CCDC.
2017-11-08 downloaded from the CCDC.
;
_cell_angle_alpha 90
_cell_angle_beta 115.159(2)
_cell_angle_gamma 90
_cell_formula_units_Z 4
_cell_length_a 14.2993(15)
_cell_length_b 12.7006(13)
_cell_length_c 15.8495(15)
_cell_measurement_reflns_used 1546
_cell_measurement_temperature 296(2)
_cell_measurement_theta_max 22.7249
_cell_measurement_theta_min 2.2467
_cell_volume 2605.4(5)
_computing_cell_refinement 'SMART (Bruker, 2001)'
_computing_data_collection 'SMART (Bruker, 2001)'
_computing_data_reduction 'SAINT+ (Bruker, 1999)'
_computing_molecular_graphics 'SHELXS-97 (Sheldrick, 2008)'
_computing_publication_material 'SHELXL-2014/7 (Sheldrick, 2014)'
_computing_structure_refinement 'SHELXL-2014/7 (Sheldrick, 2014)'
_diffrn_ambient_temperature 296(2)
_diffrn_measured_fraction_theta_full 1.000
_diffrn_measured_fraction_theta_max 0.998
_diffrn_measurement_device_type 'CCD area detector'
_diffrn_measurement_method 'phi and omega scans'
_diffrn_radiation_type MoK\a
_diffrn_radiation_wavelength 0.71073
_diffrn_reflns_av_R_equivalents 0.0852
_diffrn_reflns_av_unetI/netI 0.0922
_diffrn_reflns_Laue_measured_fraction_full 1.000
_diffrn_reflns_Laue_measured_fraction_max 0.998
_diffrn_reflns_limit_h_max 16
_diffrn_reflns_limit_h_min -17
_diffrn_reflns_limit_k_max 15
_diffrn_reflns_limit_k_min -15
_diffrn_reflns_limit_l_max 15
_diffrn_reflns_limit_l_min -19
_diffrn_reflns_number 15236
_diffrn_reflns_point_group_measured_fraction_full 1.000
_diffrn_reflns_point_group_measured_fraction_max 0.998
_diffrn_reflns_theta_full 25.242
_diffrn_reflns_theta_max 25.410
_diffrn_reflns_theta_min 2.142
_diffrn_source 'fine-focus sealed tube'
_exptl_absorpt_coefficient_mu 2.587
_exptl_absorpt_correction_T_max 25.410
_exptl_absorpt_correction_T_min 2.142
_exptl_absorpt_correction_type multi-scan
_exptl_absorpt_process_details SADABS
_exptl_crystal_colour nude
_exptl_crystal_density_diffrn 2.496
_exptl_crystal_description block
_exptl_crystal_F_000 1876
_exptl_crystal_size_max 0.250
_exptl_crystal_size_mid 0.230
_exptl_crystal_size_min 0.200
_refine_diff_density_max 0.729
_refine_diff_density_min -0.794
_refine_diff_density_rms 0.167
_refine_ls_extinction_method none
_refine_ls_goodness_of_fit_ref 1.024
_refine_ls_hydrogen_treatment constr
_refine_ls_matrix_type full
_refine_ls_number_parameters 379
_refine_ls_number_reflns 4793
_refine_ls_number_restraints 0
_refine_ls_restrained_S_all 1.024
_refine_ls_R_factor_all 0.0823
_refine_ls_R_factor_gt 0.0415
_refine_ls_shift/su_max 0.000
_refine_ls_shift/su_mean 0.000
_refine_ls_structure_factor_coef Fsqd
_refine_ls_weighting_details 'w=1/[\s^2^(Fo^2^)+(0.0020P)^2^] where P=(Fo^2^+2Fc^2^)/3'
_refine_ls_weighting_scheme calc
_refine_ls_wR_factor_gt 0.0683
_refine_ls_wR_factor_ref 0.0791
_reflns_Friedel_coverage 0.000
_reflns_number_gt 3177
_reflns_number_total 4793
_reflns_threshold_expression 'I > 2\s(I)'
_cod_data_source_file c7dt03618c2.cif
_cod_data_source_block 1
_cod_original_cell_volume 2605.3(5)
_cod_database_code 7044819
_shelx_shelxl_version_number 2014/7
_shelx_space_group_comment
;
The symmetry employed for this shelxl refinement is uniquely defined
by the following loop, which should always be used as a source of
symmetry information in preference to the above space-group names.
They are only intended as comments.
;
_shelx_estimated_absorpt_t_min 0.564
_shelx_estimated_absorpt_t_max 0.626

loop_
_space_group_symop_operation_xyz
'x, y, z'
'-x+1/2, y+1/2, -z+1/2'
'-x, -y, -z'
'x-1/2, -y-1/2, z-1/2'

loop_
_atom_site_label
_atom_site_type_symbol
_atom_site_fract_x
_atom_site_fract_y
_atom_site_fract_z
_atom_site_U_iso_or_equiv
_atom_site_adp_type
_atom_site_occupancy
_atom_site_site_symmetry_order
_atom_site_calc_flag
_atom_site_refinement_flags_posn
_atom_site_refinement_flags_adp
Mo1 Mo 0.59352(5) 0.08822(5) 0.08164(4) 0.01740(15) Uani 1 1 d . .
Co1 Co 0.36448(8) 0.48624(7) 0.14514(6) 0.0206(2) Uani 1 1 d . .
O1W O 0.4237(4) 0.3478(4) 0.1172(3) 0.0325(14) Uani 1 1 d . .
O1 O 0.2486(4) 0.2267(4) -0.0272(3) 0.0328(13) Uani 1 1 d . .
C1 C 0.4445(7) 0.2210(6) 0.5808(5) 0.037(2) Uani 1 1 d . .
H1A H 0.4353 0.2042 0.6339 0.044 Uiso 1 1 calc R U
N1 N 0.7741(6) -0.0729(5) 0.3619(4) 0.047(2) Uani 1 1 d . .
H1B H 0.7788 -0.0986 0.3137 0.056 Uiso 1 1 calc R U
Mo2 Mo 0.40265(5) 0.01387(5) 0.12490(4) 0.02156(16) Uani 1 1 d . .
O2W O 0.5169(4) 0.5455(4) 0.2009(3) 0.0360(14) Uani 1 1 d . .
C2 C 0.3096(6) 0.6627(6) 0.3404(5) 0.0306(19) Uani 1 1 d . .
H2A H 0.3105 0.6654 0.3994 0.037 Uiso 1 1 calc R U
N2 N 0.8138(5) -0.0336(4) 0.5070(4) 0.0266(15) Uani 1 1 d . .
O2 O 0.2770(4) -0.0506(3) -0.1280(3) 0.0257(12) Uani 1 1 d . .
Mo3 Mo 0.24347(5) 0.10854(5) -0.07891(4) 0.02334(17) Uani 1 1 d . .
O3 O 0.5602(4) -0.2942(4) 0.0548(3) 0.0296(13) Uani 1 1 d . .
C3 C 0.6963(7) -0.0146(7) 0.3604(5) 0.041(2) Uani 1 1 d . .
H3A H 0.6371 0.0045 0.3082 0.049 Uiso 1 1 calc R U
N3 N 0.3798(5) 0.4373(4) 0.4116(4) 0.0249(15) Uani 1 1 d . .
H3B H 0.3604 0.4804 0.4429 0.030 Uiso 1 1 calc R U
Mo4 Mo 0.56240(5) -0.18379(5) 0.11613(4) 0.02171(17) Uani 1 1 d . .
O4 O 0.7053(4) -0.1498(3) 0.1679(3) 0.0247(12) Uani 1 1 d . .
C4 C 0.8454(7) -0.0857(6) 0.4517(5) 0.037(2) Uani 1 1 d . .
H4A H 0.9061 -0.1245 0.4708 0.044 Uiso 1 1 calc R U
N4 N 0.3203(5) 0.6066(4) 0.2103(4) 0.0220(14) Uani 1 1 d . .
O5 O 0.5497(4) -0.2272(4) 0.2120(3) 0.0358(14) Uani 1 1 d . .
C5 C 0.4022(6) 0.3137(6) 0.5329(5) 0.031(2) Uani 1 1 d . .
H5A H 0.3622 0.3571 0.5517 0.037 Uiso 1 1 calc R U
N5 N 0.5751(5) 0.1139(4) 0.4420(4) 0.0227(14) Uani 1 1 d . .
H5B H 0.5497 0.1001 0.3833 0.027 Uiso 1 1 calc R U
O6 O 0.4181(4) 0.1323(4) 0.1789(3) 0.0344(14) Uani 1 1 d . .
C6 C 0.2944(7) 0.7048(6) 0.2013(5) 0.036(2) Uani 1 1 d . .
H6A H 0.2831 0.7455 0.1491 0.043 Uiso 1 1 calc R U
N6 N 0.2857(5) 0.7408(5) 0.2782(4) 0.0345(18) Uani 1 1 d . .
H6B H 0.2677 0.8035 0.2857 0.041 Uiso 1 1 calc R U
O7 O 0.5936(4) 0.2028(3) 0.1338(3) 0.0255(12) Uani 1 1 d . .
C7 C 0.4210(6) 0.3400(5) 0.4561(4) 0.0209(17) Uani 1 1 d . .
O8 O 0.1169(4) 0.0869(4) -0.1469(3) 0.0418(15) Uani 1 1 d . .
C8 C 0.3674(5) 0.4706(5) 0.3284(5) 0.0176(16) Uani 1 1 d . .
O9 O 0.7096(4) 0.0797(3) 0.5826(3) 0.0227(12) Uani 1 1 d . .
C9 C 0.7207(6) 0.0116(5) 0.4511(5) 0.0231(17) Uani 1 1 d . .
O10 O 0.5508(4) -0.0087(3) 0.1551(3) 0.0192(11) Uani 1 1 d . .
C10 C 0.5000(6) 0.1534(6) 0.5510(5) 0.0284(19) Uani 1 1 d . .
H10A H 0.5258 0.0905 0.5823 0.034 Uiso 1 1 calc R U
O11 O 0.3841(4) 0.4127(3) 0.2721(3) 0.0228(12) Uani 1 1 d . .
C11 C 0.4765(5) 0.2721(5) 0.4253(4) 0.0194(16) Uani 1 1 d . .
H11A H 0.4864 0.2884 0.3724 0.023 Uiso 1 1 calc R U
O12 O 0.3854(4) -0.0712(4) 0.1982(3) 0.0377(14) Uani 1 1 d . .
C12 C 0.6672(6) 0.0711(5) 0.4970(5) 0.0230(18) Uani 1 1 d . .
O13 O 0.2661(4) 0.0222(4) 0.0287(3) 0.0258(12) Uani 1 1 d . .
C13 C 0.3324(6) 0.5779(5) 0.2993(5) 0.0202(16) Uani 1 1 d . .
C14 C 0.5167(5) 0.1804(5) 0.4741(5) 0.0215(17) Uani 1 1 d . .
O14 O 0.4269(3) 0.0751(3) -0.0021(3) 0.0156(10) Uani 1 1 d . .
O15 O 0.4205(4) -0.1340(3) 0.0394(3) 0.0209(11) Uani 1 1 d . .

loop_
_atom_site_aniso_label
_atom_site_aniso_U_11
_atom_site_aniso_U_22
_atom_site_aniso_U_33
_atom_site_aniso_U_23
_atom_site_aniso_U_13
_atom_site_aniso_U_12
Mo1 0.0185(4) 0.0168(3) 0.0165(3) -0.0031(2) 0.0071(3) -0.0036(3)
Co1 0.0244(6) 0.0200(5) 0.0147(5) 0.0005(4) 0.0057(4) -0.0011(5)
O1W 0.048(4) 0.025(3) 0.031(3) -0.004(2) 0.023(3) 0.007(3)
O1 0.033(4) 0.031(3) 0.034(3) -0.006(2) 0.014(3) 0.006(3)
C1 0.053(6) 0.045(5) 0.026(5) 0.011(4) 0.029(4) 0.013(5)
N1 0.046(5) 0.068(5) 0.022(4) -0.012(3) 0.011(4) 0.020(4)
Mo2 0.0243(4) 0.0233(4) 0.0213(4) -0.0020(3) 0.0138(3) -0.0024(3)
O2W 0.033(4) 0.035(3) 0.033(3) 0.006(2) 0.008(3) -0.001(3)
C2 0.031(5) 0.031(5) 0.033(5) -0.005(4) 0.016(4) -0.004(4)
N2 0.035(4) 0.028(4) 0.017(3) 0.000(3) 0.011(3) 0.009(3)
O2 0.023(3) 0.025(3) 0.027(3) -0.005(2) 0.009(2) -0.002(2)
Mo3 0.0188(4) 0.0260(4) 0.0233(4) -0.0066(3) 0.0071(3) 0.0011(3)
O3 0.034(4) 0.022(3) 0.029(3) -0.003(2) 0.009(2) 0.002(2)
C3 0.037(6) 0.060(6) 0.018(4) -0.005(4) 0.004(4) 0.008(5)
N3 0.034(4) 0.023(4) 0.018(3) 0.009(3) 0.012(3) 0.015(3)
Mo4 0.0287(4) 0.0166(4) 0.0190(3) 0.0010(3) 0.0094(3) 0.0000(3)
O4 0.029(3) 0.025(3) 0.015(3) 0.001(2) 0.005(2) 0.009(2)
C4 0.035(6) 0.038(5) 0.030(5) -0.008(4) 0.007(4) 0.014(4)
N4 0.031(4) 0.012(3) 0.023(3) 0.004(2) 0.011(3) 0.001(3)
O5 0.051(4) 0.036(3) 0.023(3) 0.004(2) 0.019(3) 0.000(3)
C5 0.038(6) 0.034(5) 0.027(4) 0.007(4) 0.021(4) 0.017(4)
N5 0.030(4) 0.018(3) 0.016(3) 0.004(2) 0.006(3) 0.006(3)
O6 0.040(4) 0.035(3) 0.032(3) -0.008(2) 0.020(3) -0.002(3)
C6 0.050(6) 0.020(5) 0.031(5) 0.004(4) 0.010(4) 0.002(4)
N6 0.057(5) 0.016(4) 0.038(4) 0.004(3) 0.027(4) 0.013(3)
O7 0.030(3) 0.016(3) 0.026(3) -0.004(2) 0.008(2) -0.002(2)
C7 0.017(4) 0.030(4) 0.015(4) 0.006(3) 0.007(3) 0.005(3)
O8 0.015(3) 0.057(4) 0.043(3) -0.020(3) 0.002(2) 0.004(3)
C8 0.014(4) 0.019(4) 0.019(4) 0.003(3) 0.006(3) 0.005(3)
O9 0.031(3) 0.023(3) 0.012(3) -0.002(2) 0.007(2) 0.007(2)
C9 0.017(4) 0.026(4) 0.022(4) 0.003(3) 0.004(3) 0.005(3)
O10 0.024(3) 0.021(3) 0.014(2) 0.002(2) 0.009(2) 0.004(2)
C10 0.031(5) 0.023(4) 0.031(5) 0.005(3) 0.014(4) -0.005(4)
O11 0.034(3) 0.015(3) 0.020(3) 0.004(2) 0.012(2) 0.006(2)
C11 0.020(4) 0.024(4) 0.013(4) 0.003(3) 0.006(3) 0.003(3)
O12 0.049(4) 0.033(3) 0.043(3) 0.004(2) 0.032(3) -0.003(3)
C12 0.029(5) 0.008(4) 0.032(5) 0.002(3) 0.014(4) 0.002(3)
O13 0.019(3) 0.029(3) 0.036(3) -0.005(2) 0.018(2) -0.003(2)
C13 0.020(4) 0.018(4) 0.022(4) 0.002(3) 0.010(3) 0.002(3)
C14 0.015(4) 0.023(4) 0.026(4) 0.006(3) 0.009(3) 0.000(3)
O14 0.020(3) 0.012(3) 0.012(2) -0.0044(18) 0.004(2) -0.002(2)
O15 0.024(3) 0.017(3) 0.022(3) -0.001(2) 0.010(2) 0.001(2)

loop_
_atom_type_symbol
_atom_type_description
_atom_type_scat_dispersion_real
_atom_type_scat_dispersion_imag
_atom_type_scat_source
C C 0.0033 0.0016 'International Tables Vol C Tables 4.2.6.8 and 6.1.1.4'
H H 0.0000 0.0000 'International Tables Vol C Tables 4.2.6.8 and 6.1.1.4'
N N 0.0061 0.0033 'International Tables Vol C Tables 4.2.6.8 and 6.1.1.4'
O O 0.0106 0.0060 'International Tables Vol C Tables 4.2.6.8 and 6.1.1.4'
Co Co 0.3494 0.9721 'International Tables Vol C Tables 4.2.6.8 and 6.1.1.4'
Mo Mo -1.6832 0.6857 'International Tables Vol C Tables 4.2.6.8 and 6.1.1.4'

loop_
_geom_angle_atom_site_label_1
_geom_angle_atom_site_label_2
_geom_angle_atom_site_label_3
_geom_angle
_geom_angle_site_symmetry_1
_geom_angle_site_symmetry_3
O7 Mo1 O2 104.6(2) . 3_655
O7 Mo1 O15 101.89(19) . 3_655
O2 Mo1 O15 98.3(2) 3_655 3_655
O7 Mo1 O10 100.9(2) . .
O2 Mo1 O10 96.9(2) 3_655 .
O15 Mo1 O10 148.36(18) 3_655 .
O7 Mo1 O14 98.0(2) . .
O2 Mo1 O14 157.37(18) 3_655 .
O15 Mo1 O14 78.11(17) 3_655 .
O10 Mo1 O14 77.20(17) . .
O7 Mo1 O14 173.6(2) . 3_655
O2 Mo1 O14 81.57(18) 3_655 3_655
O15 Mo1 O14 78.39(16) 3_655 3_655
O10 Mo1 O14 76.61(16) . 3_655
O14 Mo1 O14 75.81(17) . 3_655
O7 Mo1 Mo4 90.43(16) . 3_655
O2 Mo1 Mo4 133.36(15) 3_655 3_655
O15 Mo1 Mo4 35.08(14) 3_655 3_655
O10 Mo1 Mo4 123.64(14) . 3_655
O14 Mo1 Mo4 46.48(10) . 3_655
O14 Mo1 Mo4 86.23(10) 3_655 3_655
O1W Co1 N2 90.7(2) . 4_565
O1W Co1 N4 163.9(2) . .
N2 Co1 N4 105.4(2) 4_565 .
O1W Co1 O2W 87.1(2) . .
N2 Co1 O2W 99.9(2) 4_565 .
N4 Co1 O2W 90.4(2) . .
O1W Co1 O11 85.87(17) . .
N2 Co1 O11 165.8(2) 4_565 .
N4 Co1 O11 78.43(19) . .
O2W Co1 O11 93.62(19) . .
O1W Co1 O9 90.28(19) . 4_565
N2 Co1 O9 78.5(2) 4_565 4_565
N4 Co1 O9 92.5(2) . 4_565
O2W Co1 O9 176.94(18) . 4_565
O11 Co1 O9 87.77(17) . 4_565
C10 C1 C5 121.3(7) . .
C3 N1 C4 109.5(6) . .
O12 Mo2 O6 104.3(2) . .
O12 Mo2 O13 100.8(2) . .
O6 Mo2 O13 102.9(2) . .
O12 Mo2 O10 101.3(2) . .
O6 Mo2 O10 96.3(2) . .
O13 Mo2 O10 145.95(18) . .
O12 Mo2 O14 159.5(2) . .
O6 Mo2 O14 96.04(18) . .
O13 Mo2 O14 76.53(17) . .
O10 Mo2 O14 73.69(16) . .
O12 Mo2 O15 88.3(2) . .
O6 Mo2 O15 163.5(2) . .
O13 Mo2 O15 84.85(17) . .
O10 Mo2 O15 70.31(16) . .
O14 Mo2 O15 71.33(14) . .
N6 C2 C13 105.7(6) . .
C4 N2 C9 107.0(6) . .
C4 N2 Co1 141.1(6) . 4_666
C9 N2 Co1 111.5(4) . 4_666
Mo1 O2 Mo3 116.0(2) 3_655 .
O8 Mo3 O1 105.5(2) . .
O8 Mo3 O4 102.5(2) . 3_655
O1 Mo3 O4 99.3(2) . 3_655
O8 Mo3 O13 101.7(2) . .
O1 Mo3 O13 96.8(2) . .
O4 Mo3 O13 146.10(19) 3_655 .
O8 Mo3 O2 87.8(2) . .
O1 Mo3 O2 166.7(2) . .
O4 Mo3 O2 77.93(17) 3_655 .
O13 Mo3 O2 79.56(17) . .
O8 Mo3 O14 158.9(2) . .
O1 Mo3 O14 95.6(2) . .
O4 Mo3 O14 75.31(17) 3_655 .
O13 Mo3 O14 73.58(17) . .
O2 Mo3 O14 71.10(15) . .
O8 Mo3 Mo4 134.82(18) . 3_655
O1 Mo3 Mo4 87.86(18) . 3_655
O4 Mo3 Mo4 32.37(14) 3_655 3_655
O13 Mo3 Mo4 119.72(14) . 3_655
O2 Mo3 Mo4 83.01(12) . 3_655
O14 Mo3 Mo4 46.20(10) . 3_655
N1 C3 C9 106.2(7) . .
C8 N3 C7 128.7(6) . .
O5 Mo4 O3 105.2(2) . .
O5 Mo4 O4 101.0(2) . .
O3 Mo4 O4 100.9(2) . .
O5 Mo4 O15 100.5(2) . .
O3 Mo4 O15 98.5(2) . .
O4 Mo4 O15 145.96(18) . .
O5 Mo4 O14 162.56(19) . 3_655
O3 Mo4 O14 92.08(18) . 3_655
O4 Mo4 O14 77.75(17) . 3_655
O15 Mo4 O14 73.83(16) . 3_655
O5 Mo4 O10 91.48(19) . .
O3 Mo4 O10 162.21(18) . .
O4 Mo4 O10 81.58(18) . .
O15 Mo4 O10 71.82(17) . .
O14 Mo4 O10 71.09(14) 3_655 .
O5 Mo4 Mo1 134.60(19) . 3_655
O3 Mo4 Mo1 85.24(16) . 3_655
O4 Mo4 Mo1 120.58(13) . 3_655
O15 Mo4 Mo1 34.21(12) . 3_655
O14 Mo4 Mo1 42.84(11) 3_655 3_655
O10 Mo4 Mo1 78.48(10) . 3_655
O5 Mo4 Mo3 133.58(19) . 3_655
O3 Mo4 Mo3 87.00(17) . 3_655
O4 Mo4 Mo3 32.74(12) . 3_655
O15 Mo4 Mo3 122.18(13) . 3_655
O14 Mo4 Mo3 48.39(11) 3_655 3_655
O10 Mo4 Mo3 85.95(11) . 3_655
Mo1 Mo4 Mo3 90.22(2) 3_655 3_655
Mo4 O4 Mo3 114.9(2) . 3_655
N2 C4 N1 108.6(7) . .
C6 N4 C13 105.6(6) . .
C6 N4 Co1 141.8(5) . .
C13 N4 Co1 112.1(4) . .
C1 C5 C7 118.6(7) . .
C12 N5 C14 124.6(6) . .
N4 C6 N6 111.0(6) . .
C2 N6 C6 108.7(6) . .
C5 C7 C11 120.5(6) . .
C5 C7 N3 116.7(6) . .
C11 C7 N3 122.7(6) . .
O11 C8 N3 122.4(6) . .
O11 C8 C13 117.8(6) . .
N3 C8 C13 119.8(6) . .
C12 O9 Co1 113.4(4) . 4_666
C3 C9 N2 108.7(6) . .
C3 C9 C12 133.7(7) . .
N2 C9 C12 117.5(6) . .
Mo1 O10 Mo2 109.6(2) . .
Mo1 O10 Mo4 111.48(18) . .
Mo2 O10 Mo4 105.23(19) . .
C1 C10 C14 119.2(7) . .
C8 O11 Co1 115.3(4) . .
C14 C11 C7 119.2(6) . .
O9 C12 N5 124.3(6) . .
O9 C12 C9 118.3(7) . .
N5 C12 C9 117.3(6) . .
Mo2 O13 Mo3 117.9(2) . .
C2 C13 N4 108.9(6) . .
C2 C13 C8 134.8(6) . .
N4 C13 C8 116.3(6) . .
C10 C14 C11 121.1(7) . .
C10 C14 N5 121.1(6) . .
C11 C14 N5 117.9(6) . .
Mo1 O14 Mo2 91.45(15) . .
Mo1 O14 Mo4 90.67(16) . 3_655
Mo2 O14 Mo4 162.89(19) . 3_655
Mo1 O14 Mo1 104.19(17) . 3_655
Mo2 O14 Mo1 97.93(15) . 3_655
Mo4 O14 Mo1 98.00(14) 3_655 3_655
Mo1 O14 Mo3 164.35(19) . .
Mo2 O14 Mo3 88.01(15) . .
Mo4 O14 Mo3 85.40(14) 3_655 .
Mo1 O14 Mo3 91.37(14) 3_655 .
Mo1 O15 Mo4 110.7(2) 3_655 .
Mo1 O15 Mo2 109.58(19) 3_655 .
Mo4 O15 Mo2 103.38(18) . .

loop_
_geom_bond_atom_site_label_1
_geom_bond_atom_site_label_2
_geom_bond_distance
_geom_bond_site_symmetry_2
Mo1 O7 1.673(4) .
Mo1 O2 1.743(5) 3_655
Mo1 O15 1.932(4) 3_655
Mo1 O10 1.962(4) .
Mo1 O14 2.185(4) .
Mo1 O14 2.380(4) 3_655
Mo1 Mo4 3.2136(9) 3_655
Co1 O1W 2.078(5) .
Co1 N2 2.082(5) 4_565
Co1 N4 2.087(5) .
Co1 O2W 2.112(5) .
Co1 O11 2.126(4) .
Co1 O9 2.173(5) 4_565
O1 Mo3 1.697(5) .
C1 C10 1.381(10) .
C1 C5 1.392(10) .
N1 C3 1.329(10) .
N1 C4 1.363(9) .
Mo2 O12 1.680(5) .
Mo2 O6 1.698(5) .
Mo2 O13 1.902(5) .
Mo2 O10 1.984(5) .
Mo2 O14 2.317(4) .
Mo2 O15 2.393(4) .
C2 N6 1.337(9) .
C2 C13 1.369(9) .
N2 C4 1.321(8) .
N2 C9 1.373(9) .
N2 Co1 2.082(5) 4_666
O2 Mo1 1.743(5) 3_655
O2 Mo3 2.288(4) .
Mo3 O8 1.690(5) .
Mo3 O4 1.919(4) 3_655
Mo3 O13 1.936(4) .
Mo3 O14 2.414(4) .
Mo3 Mo4 3.2185(10) 3_655
O3 Mo4 1.699(4) .
C3 C9 1.368(9) .
N3 C8 1.322(7) .
N3 C7 1.421(8) .
Mo4 O5 1.696(4) .
Mo4 O4 1.900(5) .
Mo4 O15 1.975(5) .
Mo4 O14 2.331(4) 3_655
Mo4 O10 2.332(4) .
Mo4 Mo1 3.2136(9) 3_655
Mo4 Mo3 3.2187(10) 3_655
O4 Mo3 1.919(4) 3_655
N4 C6 1.293(8) .
N4 C13 1.395(8) .
C5 C7 1.394(8) .
N5 C12 1.347(9) .
N5 C14 1.424(8) .
C6 N6 1.356(8) .
C7 C11 1.394(9) .
C8 O11 1.255(7) .
C8 C13 1.457(9) .
O9 C12 1.234(8) .
O9 Co1 2.173(5) 4_666
C9 C12 1.469(9) .
C10 C14 1.382(9) .
C11 C14 1.382(9) .
O14 Mo4 2.331(4) 3_655
O14 Mo1 2.380(4) 3_655
O15 Mo1 1.932(4) 3_655
